data_7038888
loop_
_publ_author_name
'Caradoc-Davies, Paula L.'
'Gregory, Duncan H.'
'Hanton, Lyall R.'
'Turnbull, Julia M.'

_publ_section_title
;
 Probing copper halide supramolecular arrays of a ditopic ligand with
 complexes of a monotopic analogue
;
_journal_coden_ASTM JCSDAA
_journal_issue 8
_journal_name_full
;
 Journal of the Chemical Society, Dalton Transactions
;
_journal_page_first 1574
_journal_page_last 1580
_journal_paper_doi 10.1039/b111176k
_journal_year 2002
_chemical_formula_sum 'C9 H9 Cu I N2 S'
_chemical_formula_weight 367.70
_space_group_IT_number 14
_symmetry_cell_setting monoclinic
_symmetry_space_group_name_Hall '-P 2yn'
_symmetry_space_group_name_H-M 'P 1 21/n 1'
_atom_sites_solution_hydrogens geom
_atom_sites_solution_primary direct
_atom_sites_solution_secondary difmap
_audit_creation_method SHELXL-97
_cell_angle_alpha 90.00
_cell_angle_beta 91.4210(10)
_cell_angle_gamma 90.00
_cell_formula_units_Z 4
_cell_length_a 10.0330(10)
_cell_length_b 8.7293(8)
_cell_length_c 12.3735(11)
_cell_measurement_reflns_used 2085
_cell_measurement_temperature 158(2)
_cell_measurement_theta_max 26.38
_cell_measurement_theta_min 2.65
_cell_volume 1083.35(18)
_computing_cell_refinement 'BRUKER SMART'
_computing_data_collection 'BRUKER SMART'
_computing_data_reduction 'BRUKER SHELXTL'
_computing_molecular_graphics 'BRUKER SHELXTL'
_computing_publication_material 'SHELXL-97 (Sheldrick, 1997)'
_computing_structure_refinement 'SHELXL-97 (Sheldrick, 1997)'
_computing_structure_solution 'SHELXS-97 (Sheldrick, 1990)'
_diffrn_ambient_temperature 158(2)
_diffrn_measured_fraction_theta_full 0.941
_diffrn_measured_fraction_theta_max 0.941
_diffrn_measurement_device_type 'Siemans SMART CCD area detector'
_diffrn_measurement_method 'phi and omega scans'
_diffrn_radiation_monochromator graphite
_diffrn_radiation_source 'fine-focus sealed tube'
_diffrn_radiation_type MoK\a
_diffrn_radiation_wavelength 0.71073
_diffrn_reflns_av_R_equivalents 0.0218
_diffrn_reflns_av_sigmaI/netI 0.0176
_diffrn_reflns_limit_h_max 11
_diffrn_reflns_limit_h_min -12
_diffrn_reflns_limit_k_max 10
_diffrn_reflns_limit_k_min -10
_diffrn_reflns_limit_l_max 15
_diffrn_reflns_limit_l_min -5
_diffrn_reflns_number 7329
_diffrn_reflns_theta_full 26.38
_diffrn_reflns_theta_max 26.38
_diffrn_reflns_theta_min 2.65
_diffrn_standards_decay_% none
_exptl_absorpt_coefficient_mu 5.018
_exptl_absorpt_correction_T_max 0.4711
_exptl_absorpt_correction_T_min 0.3689
_exptl_absorpt_correction_type multi-scan
_exptl_absorpt_process_details 'SADABS (Sheldrick 1996)'
_exptl_crystal_colour red
_exptl_crystal_density_diffrn 2.254
_exptl_crystal_density_method 'not measured'
_exptl_crystal_description triangular
_exptl_crystal_F_000 700
_exptl_crystal_size_max 0.48
_exptl_crystal_size_mid 0.18
_exptl_crystal_size_min 0.15
_refine_diff_density_max 0.930
_refine_diff_density_min -0.823
_refine_diff_density_rms 0.109
_refine_ls_extinction_method none
_refine_ls_goodness_of_fit_ref 1.073
_refine_ls_hydrogen_treatment mixed
_refine_ls_matrix_type full
_refine_ls_number_parameters 127
_refine_ls_number_reflns 2085
_refine_ls_number_restraints 0
_refine_ls_restrained_S_all 1.073
_refine_ls_R_factor_all 0.0313
_refine_ls_R_factor_gt 0.0290
_refine_ls_shift/su_max 0.001
_refine_ls_shift/su_mean 0.000
_refine_ls_structure_factor_coef Fsqd
_refine_ls_weighting_details 'calc w=1/[\s^2^(Fo^2^)+(0.0346P)^2^+2.8776P] where P=(Fo^2^+2Fc^2^)/3'
_refine_ls_weighting_scheme calc
_refine_ls_wR_factor_gt 0.0709
_refine_ls_wR_factor_ref 0.0729
_reflns_number_gt 1950
_reflns_number_total 2085
_reflns_threshold_expression >2sigma(I)
_cod_data_source_file b111176k.txt
_cod_data_source_block '[Cu2I2L]'
_cod_depositor_comments
;
The following automatic conversions were performed:

'_symmetry_cell_setting' value 'Monoclinic' changed to 'monoclinic'
according to the built-in table from CIF Core dictionary named
'cif_core.dic' version 2.4.1 from 2010-06-29.

Automatic conversion script
Id: cif_fix_values 4287 2015-11-16 14:04:37Z antanas 
;
_cod_original_sg_symbol_H-M P21/n
_cod_database_code 7038888

loop_
_symmetry_equiv_pos_as_xyz
'x, y, z'
'-x+1/2, y+1/2, -z+1/2'
'-x, -y, -z'
'x-1/2, -y-1/2, z-1/2'

loop_
_atom_site_label
_atom_site_type_symbol
_atom_site_fract_x
_atom_site_fract_y
_atom_site_fract_z
_atom_site_U_iso_or_equiv
_atom_site_adp_type
_atom_site_occupancy
_atom_site_symmetry_multiplicity
_atom_site_calc_flag
_atom_site_refinement_flags
_atom_site_disorder_assembly
_atom_site_disorder_group
I1 I 0.40888(3) -0.00254(3) 0.83354(2) 0.03390(11) Uani 1 1 d . . .
Cu1 Cu 0.40857(5) 0.11584(6) 1.03237(4) 0.03417(14) Uani 1 1 d . . .
S1 S 0.13477(10) 0.44576(13) 1.08726(9) 0.0371(2) Uani 1 1 d . . .
N1 N 0.2214(3) 0.0592(4) 1.0890(3) 0.0303(7) Uani 1 1 d . . .
N2 N 0.4608(3) 0.3482(4) 1.0177(2) 0.0287(7) Uani 1 1 d . . .
C1 C 0.1711(4) -0.0785(5) 1.0638(3) 0.0367(9) Uani 1 1 d . . .
H1 H 0.2174 -0.1385 1.0153 0.044 Uiso 1 1 calc R . .
C2 C 0.0553(4) -0.1377(5) 1.1048(3) 0.0377(9) Uani 1 1 d . . .
H2 H 0.0254 -0.2348 1.0851 0.045 Uiso 1 1 calc R . .
C3 C -0.0148(4) -0.0486(6) 1.1758(4) 0.0397(10) Uani 1 1 d . . .
H3 H -0.0931 -0.0845 1.2055 0.048 Uiso 1 1 calc R . .
C4 C 0.0333(4) 0.0941(5) 1.2017(3) 0.0359(9) Uani 1 1 d . . .
H4 H -0.0129 0.1564 1.2488 0.043 Uiso 1 1 calc R . .
C5 C 0.1522(4) 0.1461(5) 1.1573(3) 0.0298(8) Uani 1 1 d . . .
C6 C 0.2028(4) 0.3040(5) 1.1815(3) 0.0342(8) Uani 1 1 d . . .
H6A H 0.2993 0.3044 1.1780 0.041 Uiso 1 1 calc R . .
H6B H 0.1792 0.3320 1.2544 0.041 Uiso 1 1 calc R . .
C7 C 0.2301(4) 0.4071(5) 0.9654(3) 0.0335(8) Uani 1 1 d . . .
H7A H 0.2256 0.2986 0.9487 0.040 Uiso 1 1 calc R . .
H7B H 0.1909 0.4629 0.9048 0.040 Uiso 1 1 calc R . .
C8 C 0.3727(4) 0.4536(5) 0.9811(3) 0.0292(8) Uani 1 1 d . . .
C9 C 0.5862(4) 0.3962(4) 1.0365(3) 0.0311(8) Uani 1 1 d . . .
H9 H 0.6487 0.3258 1.0626 0.037 Uiso 1 1 calc R . .

loop_
_atom_site_aniso_label
_atom_site_aniso_U_11
_atom_site_aniso_U_22
_atom_site_aniso_U_33
_atom_site_aniso_U_23
_atom_site_aniso_U_13
_atom_site_aniso_U_12
I1 0.03232(17) 0.03871(18) 0.03077(16) 0.00327(10) 0.00320(11) -0.00041(10)
Cu1 0.0288(3) 0.0311(3) 0.0429(3) 0.0009(2) 0.0057(2) -0.0004(2)
S1 0.0303(5) 0.0317(5) 0.0496(6) -0.0001(5) 0.0063(4) 0.0025(4)
N1 0.0271(16) 0.0290(17) 0.0348(16) -0.0017(14) 0.0033(13) 0.0017(14)
N2 0.0280(16) 0.0261(16) 0.0321(16) -0.0018(13) 0.0044(12) -0.0010(13)
C1 0.034(2) 0.034(2) 0.042(2) -0.0013(18) 0.0054(17) 0.0027(18)
C2 0.035(2) 0.031(2) 0.047(2) 0.0022(18) -0.0033(17) -0.0036(17)
C3 0.029(2) 0.045(2) 0.045(2) 0.010(2) 0.0017(17) -0.0062(19)
C4 0.030(2) 0.043(2) 0.035(2) -0.0011(18) 0.0074(16) 0.0011(18)
C5 0.0279(19) 0.033(2) 0.0281(17) 0.0034(16) -0.0005(14) -0.0005(16)
C6 0.032(2) 0.038(2) 0.0318(19) -0.0054(17) 0.0025(15) -0.0014(17)
C7 0.029(2) 0.035(2) 0.036(2) 0.0045(17) -0.0009(15) -0.0025(17)
C8 0.0279(19) 0.030(2) 0.0293(18) -0.0026(16) 0.0027(14) -0.0004(16)
C9 0.0306(19) 0.0272(19) 0.0356(19) 0.0022(16) 0.0023(15) 0.0041(16)

loop_
_atom_type_symbol
_atom_type_description
_atom_type_scat_dispersion_real
_atom_type_scat_dispersion_imag
_atom_type_scat_source
C C 0.0033 0.0016 'International Tables Vol C Tables 4.2.6.8 and 6.1.1.4'
H H 0.0000 0.0000 'International Tables Vol C Tables 4.2.6.8 and 6.1.1.4'
N N 0.0061 0.0033 'International Tables Vol C Tables 4.2.6.8 and 6.1.1.4'
S S 0.1246 0.1234 'International Tables Vol C Tables 4.2.6.8 and 6.1.1.4'
Cu Cu 0.3201 1.2651 'International Tables Vol C Tables 4.2.6.8 and 6.1.1.4'
I I -0.4742 1.8119 'International Tables Vol C Tables 4.2.6.8 and 6.1.1.4'

loop_
_geom_angle_atom_site_label_1
_geom_angle_atom_site_label_2
_geom_angle_atom_site_label_3
_geom_angle
_geom_angle_site_symmetry_1
_geom_angle_site_symmetry_3
Cu1 I1 Cu1 65.244(19) 3_657 .
N1 Cu1 N2 119.17(13) . .
N1 Cu1 I1 108.55(9) . 3_657
N2 Cu1 I1 104.22(9) . 3_657
N1 Cu1 I1 103.89(9) . .
N2 Cu1 I1 106.71(9) . .
I1 Cu1 I1 114.756(19) 3_657 .
N1 Cu1 Cu1 121.14(10) . 3_657
N2 Cu1 Cu1 119.66(9) . 3_657
I1 Cu1 Cu1 57.973(19) 3_657 3_657
I1 Cu1 Cu1 56.783(18) . 3_657
C6 S1 C7 101.88(19) . .
C1 N1 C5 117.2(3) . .
C1 N1 Cu1 118.3(3) . .
C5 N1 Cu1 124.3(3) . .
C9 N2 C8 116.7(3) . .
C9 N2 Cu1 121.4(3) . .
C8 N2 Cu1 121.7(3) . .
N1 C1 C2 124.6(4) . .
C3 C2 C1 118.1(4) . .
C4 C3 C2 118.6(4) . .
C3 C4 C5 120.1(4) . .
N1 C5 C4 121.5(4) . .
N1 C5 C6 117.9(3) . .
C4 C5 C6 120.6(4) . .
C5 C6 S1 112.2(3) . .
C8 C7 S1 111.1(3) . .
N2 C8 C9 120.1(3) . 3_667
N2 C8 C7 118.4(4) . .
C9 C8 C7 121.4(4) 3_667 .
N2 C9 C8 123.1(4) . 3_667

loop_
_geom_bond_atom_site_label_1
_geom_bond_atom_site_label_2
_geom_bond_distance
_geom_bond_site_symmetry_2
I1 Cu1 2.6334(6) 3_657
I1 Cu1 2.6686(6) .
Cu1 N1 2.080(3) .
Cu1 N2 2.104(3) .
Cu1 I1 2.6334(6) 3_657
Cu1 Cu1 2.8584(10) 3_657
S1 C6 1.821(4) .
S1 C7 1.837(4) .
N1 C1 1.337(6) .
N1 C5 1.343(5) .
N2 C9 1.341(5) .
N2 C8 1.347(5) .
C1 C2 1.380(6) .
C2 C3 1.379(7) .
C3 C4 1.371(7) .
C4 C5 1.400(5) .
C5 C6 1.497(6) .
C7 C8 1.495(5) .
C8 C9 1.393(6) 3_667
C9 C8 1.393(6) 3_667
